data_2220591
loop_
_publ_author_name
'You, Wei'
'Fan, Ying'
'Qian, Hui-Fen'
'Yao, Cheng'
'Huang, Wei'

_publ_section_title
;
 2-Aminobenzimidazolium hydrogen sulfate
;
_journal_coeditor_code NG2522
_journal_issue 1
_journal_name_full 'Acta Crystallographica Section E'
_journal_page_first o115
_journal_paper_doi 10.1107/S1600536808041706
_journal_volume 65
_journal_year 2009
_chemical_formula_iupac 'C7 H8 N3 +, H S1 O4 -'
_chemical_formula_moiety 'C7 H8 N3 +, H O4 S -'
_chemical_formula_sum 'C7 H9 N3 O4 S'
_chemical_formula_weight 231.23
_chemical_name_systematic
;
2-Aminobenzimidazolium hydrogen sulfate
;
_space_group_IT_number 14
_symmetry_cell_setting monoclinic
_symmetry_space_group_name_Hall '-P 2ybc'
_symmetry_space_group_name_H-M 'P 1 21/c 1'
_atom_sites_solution_hydrogens geom
_atom_sites_solution_primary direct
_atom_sites_solution_secondary difmap
_audit_creation_method SHELXL-97
_cell_angle_alpha 90.00
_cell_angle_beta 99.025(7)
_cell_angle_gamma 90.00
_cell_formula_units_Z 4
_cell_length_a 10.855(6)
_cell_length_b 13.049(7)
_cell_length_c 7.082(4)
_cell_measurement_reflns_used 1841
_cell_measurement_temperature 291(2)
_cell_measurement_theta_max 0.968
_cell_measurement_theta_min 0.950
_cell_volume 990.7(9)
_computing_cell_refinement 'SAINT (Bruker, 2000)'
_computing_data_collection 'SMART (Bruker, 2000)'
_computing_data_reduction 'SAINT (Bruker, 2000)'
_computing_molecular_graphics 'SHELXTL (Sheldrick, 2008)'
_computing_publication_material 'SHELXTL (Sheldrick, 2008)'
_computing_structure_refinement 'SHELXL97 (Sheldrick, 2008)'
_computing_structure_solution 'SHELXS97 (Sheldrick, 2008)'
_diffrn_ambient_temperature 291(2)
_diffrn_measured_fraction_theta_full 0.997
_diffrn_measured_fraction_theta_max 0.997
_diffrn_measurement_device_type 'Bruker SMART'
_diffrn_measurement_method '\f and \w'
_diffrn_radiation_monochromator graphite
_diffrn_radiation_source 'fine-focus sealed tube'
_diffrn_radiation_type MoK\a
_diffrn_radiation_wavelength 0.71073
_diffrn_reflns_av_R_equivalents 0.0572
_diffrn_reflns_av_sigmaI/netI 0.0472
_diffrn_reflns_limit_h_max 13
_diffrn_reflns_limit_h_min -13
_diffrn_reflns_limit_k_max 15
_diffrn_reflns_limit_k_min -11
_diffrn_reflns_limit_l_max 8
_diffrn_reflns_limit_l_min -8
_diffrn_reflns_number 5083
_diffrn_reflns_theta_full 25.50
_diffrn_reflns_theta_max 25.50
_diffrn_reflns_theta_min 2.46
_diffrn_standards_decay_% 0
_diffrn_standards_interval_count 0
_diffrn_standards_interval_time 0
_diffrn_standards_number 0
_exptl_absorpt_coefficient_mu 0.326
_exptl_absorpt_correction_T_max 0.9682
_exptl_absorpt_correction_T_min 0.9497
_exptl_absorpt_correction_type multi-scan
_exptl_absorpt_process_details '(SADABS; Bruker, 2000)'
_exptl_crystal_colour colourless
_exptl_crystal_density_diffrn 1.550
_exptl_crystal_density_method 'not measured'
_exptl_crystal_description block
_exptl_crystal_F_000 480
_exptl_crystal_size_max 0.16
_exptl_crystal_size_mid 0.12
_exptl_crystal_size_min 0.10
_refine_diff_density_max 0.231
_refine_diff_density_min -0.348
_refine_ls_extinction_coef 0
_refine_ls_extinction_method 'SHELXL97 (Sheldrick, 2008)'
_refine_ls_goodness_of_fit_ref 0.964
_refine_ls_hydrogen_treatment constr
_refine_ls_matrix_type full
_refine_ls_number_parameters 136
_refine_ls_number_reflns 1841
_refine_ls_number_restraints 0
_refine_ls_restrained_S_all 0.964
_refine_ls_R_factor_all 0.0509
_refine_ls_R_factor_gt 0.0380
_refine_ls_shift/su_max 0.001
_refine_ls_shift/su_mean 0.001
_refine_ls_structure_factor_coef Fsqd
_refine_ls_weighting_details 'calc w=1/[\s^2^(Fo^2^)+(0.0593P)^2^] where P=(Fo^2^+2Fc^2^)/3'
_refine_ls_weighting_scheme calc
_refine_ls_wR_factor_gt 0.0973
_refine_ls_wR_factor_ref 0.1032
_reflns_number_gt 1408
_reflns_number_total 1841
_reflns_threshold_expression I>2\s(I)
_cod_data_source_file ng2522.cif
_cod_data_source_block I
_cod_original_sg_symbol_H-M 'P 21/c'
_cod_database_code 2220591
_cod_database_fobs_code 2220591

loop_
_symmetry_equiv_pos_as_xyz
'x, y, z'
'-x, y+1/2, -z+1/2'
'-x, -y, -z'
'x, -y-1/2, z-1/2'

loop_
_atom_site_type_symbol
_atom_site_label
_atom_site_fract_x
_atom_site_fract_y
_atom_site_fract_z
_atom_site_U_iso_or_equiv
_atom_site_adp_type
_atom_site_calc_flag
_atom_site_refinement_flags
_atom_site_occupancy
_atom_site_disorder_assembly
_atom_site_disorder_group
C C1 0.61393(19) 0.67017(16) 0.3926(3) 0.0400(5) Uani d . 1 . .
C C2 0.80252(18) 0.71967(16) 0.5357(3) 0.0387(5) Uani d . 1 . .
C C3 0.9247(2) 0.72581(18) 0.6229(3) 0.0483(6) Uani d . 1 . .
H H3 0.9725 0.6674 0.6557 0.058 Uiso calc R 1 . .
C C4 0.9730(2) 0.82273(19) 0.6594(3) 0.0533(6) Uani d . 1 . .
H H4 1.0555 0.8296 0.7178 0.064 Uiso calc R 1 . .
C C5 0.9026(2) 0.91056(19) 0.6120(3) 0.0563(6) Uani d . 1 . .
H H5 0.9382 0.9746 0.6407 0.068 Uiso calc R 1 . .
C C6 0.7787(2) 0.90386(17) 0.5216(3) 0.0497(6) Uani d . 1 . .
H H6 0.7310 0.9620 0.4866 0.060 Uiso calc R 1 . .
C C7 0.73133(18) 0.80702(16) 0.4872(3) 0.0385(5) Uani d . 1 . .
N N1 0.72523(15) 0.63593(13) 0.4769(2) 0.0410(4) Uani d . 1 . .
H H1A 0.7460 0.5725 0.4925 0.049 Uiso calc R 1 . .
N N2 0.61415(15) 0.77282(13) 0.3989(2) 0.0429(5) Uani d . 1 . .
H H2A 0.5521 0.8116 0.3555 0.051 Uiso calc R 1 . .
N N3 0.51968(16) 0.61327(14) 0.3154(3) 0.0534(5) Uani d . 1 . .
H H3A 0.5265 0.5476 0.3163 0.064 Uiso calc R 1 . .
H H3B 0.4511 0.6416 0.2639 0.064 Uiso calc R 1 . .
O O1 0.21109(12) 0.84704(11) 0.3128(2) 0.0508(4) Uani d . 1 . .
H H1B 0.2450 0.8155 0.4069 0.076 Uiso calc R 1 . .
O O2 0.32882(14) 0.75437(11) 0.1058(2) 0.0533(5) Uani d . 1 . .
O O3 0.41587(12) 0.90419(10) 0.2672(2) 0.0494(4) Uani d . 1 . .
O O4 0.23730(14) 0.91989(11) 0.0168(2) 0.0539(4) Uani d . 1 . .
S S1 0.30277(5) 0.85757(4) 0.16657(8) 0.0404(2) Uani d . 1 . .

loop_
_atom_site_aniso_label
_atom_site_aniso_U_11
_atom_site_aniso_U_22
_atom_site_aniso_U_33
_atom_site_aniso_U_12
_atom_site_aniso_U_13
_atom_site_aniso_U_23
C1 0.0399(11) 0.0385(12) 0.0414(12) 0.0044(9) 0.0057(10) -0.0029(9)
C2 0.0419(12) 0.0400(12) 0.0344(11) 0.0037(9) 0.0069(9) -0.0013(9)
C3 0.0444(12) 0.0581(15) 0.0420(13) 0.0089(11) 0.0057(10) 0.0033(11)
C4 0.0416(13) 0.0658(17) 0.0518(15) -0.0066(11) 0.0051(11) -0.0039(12)
C5 0.0584(15) 0.0548(16) 0.0577(15) -0.0130(12) 0.0151(12) -0.0092(12)
C6 0.0537(14) 0.0407(13) 0.0552(15) 0.0009(10) 0.0103(12) -0.0020(11)
C7 0.0401(11) 0.0386(12) 0.0371(12) 0.0045(9) 0.0073(9) -0.0016(9)
N1 0.0438(10) 0.0322(10) 0.0453(11) 0.0091(7) 0.0017(8) -0.0001(7)
N2 0.0404(10) 0.0343(10) 0.0520(12) 0.0109(7) 0.0013(8) -0.0010(8)
N3 0.0447(10) 0.0400(11) 0.0719(14) 0.0050(8) -0.0019(10) -0.0067(10)
O1 0.0408(8) 0.0495(10) 0.0611(10) 0.0055(7) 0.0047(8) 0.0063(7)
O2 0.0640(10) 0.0331(9) 0.0582(10) 0.0091(7) -0.0047(8) -0.0073(7)
O3 0.0387(8) 0.0372(9) 0.0669(10) -0.0035(6) -0.0086(7) 0.0032(7)
O4 0.0609(9) 0.0381(9) 0.0548(10) 0.0046(7) -0.0153(8) 0.0072(7)
S1 0.0402(3) 0.0288(3) 0.0484(4) 0.0019(2) -0.0045(2) 0.0007(2)

loop_
_atom_type_symbol
_atom_type_description
_atom_type_scat_dispersion_real
_atom_type_scat_dispersion_imag
_atom_type_scat_source
C C 0.0033 0.0016 'International Tables Vol C Tables 4.2.6.8 and 6.1.1.4'
H H 0.0000 0.0000 'International Tables Vol C Tables 4.2.6.8 and 6.1.1.4'
N N 0.0061 0.0033 'International Tables Vol C Tables 4.2.6.8 and 6.1.1.4'
O O 0.0106 0.0060 'International Tables Vol C Tables 4.2.6.8 and 6.1.1.4'
S S 0.1246 0.1234 'International Tables Vol C Tables 4.2.6.8 and 6.1.1.4'

loop_
_geom_angle_atom_site_label_1
_geom_angle_atom_site_label_2
_geom_angle_atom_site_label_3
_geom_angle_site_symmetry_1
_geom_angle_site_symmetry_3
_geom_angle
_geom_angle_publ_flag
N3 C1 N1 . . 126.0(2) ?
N3 C1 N2 . . 125.21(19) ?
N1 C1 N2 . . 108.79(18) ?
C3 C2 C7 . . 121.5(2) ?
C3 C2 N1 . . 132.04(19) ?
C7 C2 N1 . . 106.42(17) ?
C2 C3 C4 . . 116.7(2) ?
C2 C3 H3 . . 121.7 ?
C4 C3 H3 . . 121.7 ?
C3 C4 C5 . . 122.2(2) ?
C3 C4 H4 . . 118.9 ?
C5 C4 H4 . . 118.9 ?
C4 C5 C6 . . 120.8(2) ?
C4 C5 H5 . . 119.6 ?
C6 C5 H5 . . 119.6 ?
C7 C6 C5 . . 116.5(2) ?
C7 C6 H6 . . 121.8 ?
C5 C6 H6 . . 121.8 ?
C6 C7 C2 . . 122.2(2) ?
C6 C7 N2 . . 131.49(19) ?
C2 C7 N2 . . 106.26(18) ?
C1 N1 C2 . . 109.21(17) ?
C1 N1 H1A . . 125.4 ?
C2 N1 H1A . . 125.4 ?
C1 N2 C7 . . 109.28(16) ?
C1 N2 H2A . . 125.4 ?
C7 N2 H2A . . 125.4 ?
C1 N3 H3A . . 120.0 ?
C1 N3 H3B . . 120.0 ?
H3A N3 H3B . . 120.0 ?
S1 O1 H1B . . 109.5 ?
O4 S1 O3 . . 114.09(9) ?
O4 S1 O2 . . 113.76(10) ?
O3 S1 O2 . . 110.13(9) ?
O4 S1 O1 . . 104.41(10) ?
O3 S1 O1 . . 106.91(10) ?
O2 S1 O1 . . 106.88(10) ?

loop_
_geom_bond_atom_site_label_1
_geom_bond_atom_site_label_2
_geom_bond_site_symmetry_2
_geom_bond_distance
_geom_bond_publ_flag
C1 N3 . 1.312(3) ?
C1 N1 . 1.338(2) ?
C1 N2 . 1.340(3) ?
C2 C3 . 1.375(3) ?
C2 C7 . 1.390(3) ?
C2 N1 . 1.401(3) ?
C3 C4 . 1.378(3) ?
C3 H3 . 0.9300 ?
C4 C5 . 1.389(3) ?
C4 H4 . 0.9300 ?
C5 C6 . 1.398(3) ?
C5 H5 . 0.9300 ?
C6 C7 . 1.372(3) ?
C6 H6 . 0.9300 ?
C7 N2 . 1.400(2) ?
N1 H1A . 0.8600 ?
N2 H2A . 0.8600 ?
N3 H3A . 0.8600 ?
N3 H3B . 0.8600 ?
O1 S1 . 1.5510(18) ?
O1 H1B . 0.8200 ?
O2 S1 . 1.4549(16) ?
O3 S1 . 1.4528(14) ?
O4 S1 . 1.4336(15) ?

loop_
_geom_hbond_atom_site_label_D
_geom_hbond_atom_site_label_H
_geom_hbond_atom_site_label_A
_geom_hbond_site_symmetry_A
_geom_hbond_distance_DH
_geom_hbond_distance_HA
_geom_hbond_distance_DA
_geom_hbond_angle_DHA
N1 H1A O4 2_645 0.86 2.00 2.848(3) 167
O1 H1B O2 4_576 0.82 1.80 2.619(2) 176
N2 H2A O3 . 0.86 1.94 2.795(2) 177
N3 H3A O3 2_645 0.86 2.09 2.899(3) 157
N3 H3B O2 . 0.86 2.17 2.987(2) 158

loop_
_cod_related_entry_id
_cod_related_entry_database
_cod_related_entry_code
1 ChemSpider 30655695
